data_2020831
loop_
_publ_author_name
'Naveen, S.'
'Sudha, A. G.'
'Suresha, E.'
'Lokanath, N. K.'
'Suchetan, P. A.'
'Abdoh, M.'

_publ_section_title
;
 Crystal structures of isomeric
 4-bromo-N-[(2-nitrophenyl)sulfonyl]benzamide and
 4-bromo-N-[(4-nitrophenyl)sulfonyl]benzamide
;
_journal_issue 3
_journal_name_full 'Acta Crystallographica Section E Crystallographic Communications'
_journal_page_first 314
_journal_paper_doi 10.1107/S2056989017001578
_journal_volume 73
_journal_year 2017
_chemical_formula_iupac 'C13 H9 Br N2 O5 S'
_chemical_formula_moiety 'C13 H9 Br N2 O5 S'
_chemical_formula_sum 'C13 H9 Br N2 O5 S'
_chemical_formula_weight 385.19
_chemical_melting_point 498
_chemical_name_systematic
;
4-Bromo-<i>N</i>-[(4-nitrophenyl)sulfonyl]benzamide
;
_space_group_crystal_system orthorhombic
_space_group_IT_number 61
_space_group_name_Hall '-P 2ac 2ab'
_space_group_name_H-M_alt 'P b c a'
_symmetry_space_group_name_Hall '-P 2ac 2ab'
_symmetry_space_group_name_H-M 'P b c a'
_atom_sites_solution_hydrogens mixed
_audit_creation_method SHELXL-2016/4
_cell_angle_alpha 90
_cell_angle_beta 90
_cell_angle_gamma 90
_cell_formula_units_Z 8
_cell_length_a 9.6085(4)
_cell_length_b 10.3246(5)
_cell_length_c 27.7296(13)
_cell_measurement_reflns_used 195
_cell_measurement_temperature 173(2)
_cell_measurement_theta_max 64.4
_cell_measurement_theta_min 3.2
_cell_volume 2750.9(2)
_computing_cell_refinement
;
APEX2 and SAINT-Plus (Bruker, 2009)
;
_computing_data_collection
;
APEX2 (Bruker, 2009)
;
_computing_data_reduction
;
SAINT-Plus and XPREP (Bruker, 2009)
;
_computing_molecular_graphics
;
Mercury (Macrae <i>et al.</i>,  2008)
;
_computing_publication_material
;
SHELXL2016 (Sheldrick, 2015b)
;
_computing_structure_refinement
;
SHELXL2016 (Sheldrick, 2015b)
;
_computing_structure_solution
;
SHELXT2014 (Sheldrick, 2015a)
;
_diffrn_ambient_temperature 173(2)
_diffrn_measured_fraction_theta_full 0.975
_diffrn_measured_fraction_theta_max 0.975
_diffrn_measurement_device_type 'Bruker APEXII'
_diffrn_measurement_method 'phi and \f scans'
_diffrn_radiation_monochromator graphite
_diffrn_radiation_type CuK\a
_diffrn_radiation_wavelength 1.54178
_diffrn_reflns_av_R_equivalents 0.0547
_diffrn_reflns_limit_h_max 11
_diffrn_reflns_limit_h_min -10
_diffrn_reflns_limit_k_max 11
_diffrn_reflns_limit_k_min -9
_diffrn_reflns_limit_l_max 32
_diffrn_reflns_limit_l_min -30
_diffrn_reflns_number 12896
_diffrn_reflns_theta_full 64.442
_diffrn_reflns_theta_max 64.442
_diffrn_reflns_theta_min 3.187
_diffrn_standards_decay_% 1
_diffrn_standards_interval_count 1
_diffrn_standards_number 1
_exptl_absorpt_coefficient_mu 5.761
_exptl_absorpt_correction_T_max 0.631
_exptl_absorpt_correction_T_min 0.491
_exptl_absorpt_correction_type multi-scan
_exptl_absorpt_process_details
;
(SADABS; Bruker, 2009)
;
_exptl_crystal_colour Colourless
_exptl_crystal_density_diffrn 1.860
_exptl_crystal_description Prism
_exptl_crystal_F_000 1536
_exptl_crystal_size_max 0.220
_exptl_crystal_size_mid 0.110
_exptl_crystal_size_min 0.080
_refine_diff_density_max 1.098
_refine_diff_density_min -1.686
_refine_ls_extinction_method none
_refine_ls_goodness_of_fit_ref 1.124
_refine_ls_hydrogen_treatment mixed
_refine_ls_matrix_type full
_refine_ls_number_parameters 203
_refine_ls_number_reflns 2256
_refine_ls_number_restraints 0
_refine_ls_restrained_S_all 1.124
_refine_ls_R_factor_all 0.0504
_refine_ls_R_factor_gt 0.0499
_refine_ls_shift/su_max 0.002
_refine_ls_shift/su_mean 0.000
_refine_ls_structure_factor_coef Fsqd
_refine_ls_weighting_details 'w=1/[\s^2^(Fo^2^)+(0.0950P)^2^+3.3998P] where P=(Fo^2^+2Fc^2^)/3'
_refine_ls_weighting_scheme calc
_refine_ls_wR_factor_gt 0.1374
_refine_ls_wR_factor_ref 0.1380
_reflns_number_gt 2221
_reflns_number_total 2256
_reflns_threshold_expression 'I > 2\s(I)'
_cod_data_source_file hb7646sup1.cif
_cod_data_source_block II
_cod_database_code 2020831
_shelx_space_group_comment
;
The symmetry employed for this shelxl refinement is uniquely defined
by the following loop, which should always be used as a source of
symmetry information in preference to the above space-group names.
They are only intended as comments.
;
_shelx_estimated_absorpt_t_min 0.364
_shelx_estimated_absorpt_t_max 0.656

loop_
_space_group_symop_operation_xyz
'x, y, z'
'-x+1/2, -y, z+1/2'
'-x, y+1/2, -z+1/2'
'x+1/2, -y+1/2, -z'
'-x, -y, -z'
'x-1/2, y, -z-1/2'
'x, -y-1/2, z-1/2'
'-x-1/2, y-1/2, z'

loop_
_atom_site_type_symbol
_atom_site_label
_atom_site_fract_x
_atom_site_fract_y
_atom_site_fract_z
_atom_site_U_iso_or_equiv
_atom_site_adp_type
_atom_site_calc_flag
_atom_site_occupancy
Br BR1 0.84255(4) 0.07764(3) 0.93310(2) 0.0173(2) Uani d 1
S S1 0.64837(8) 0.55824(8) 0.68971(3) 0.0106(3) Uani d 1
O O3 0.9065(2) 0.41915(19) 0.72287(8) 0.0121(5) Uani d 1
O O1 0.7620(2) 0.6467(2) 0.68874(7) 0.0150(5) Uani d 1
O O2 0.5095(2) 0.6044(2) 0.69698(8) 0.0142(5) Uani d 1
O O4 0.5406(3) 0.2713(3) 0.47917(8) 0.0329(7) Uani d 1
O O5 0.7105(3) 0.1538(3) 0.50614(9) 0.0336(7) Uani d 1
N N1 0.6740(3) 0.4527(3) 0.73423(10) 0.0109(6) Uani d 1
N N2 0.6290(3) 0.2439(3) 0.50936(10) 0.0226(7) Uani d 1
C C8 0.8049(3) 0.3267(3) 0.79323(11) 0.0118(6) Uani d 1
C C9 0.9167(3) 0.2414(3) 0.79975(11) 0.0123(6) Uani d 1
H H9 0.985687 0.233663 0.775389 0.015 Uiso calc 1
C C13 0.7045(3) 0.3383(3) 0.82959(11) 0.0120(6) Uani d 1
H H13 0.628340 0.395897 0.825434 0.014 Uiso calc 1
C C10 0.9273(3) 0.1686(3) 0.84136(11) 0.0145(6) Uani d 1
H H10 1.002921 0.110502 0.845651 0.017 Uiso calc 1
C C12 0.7156(3) 0.2662(3) 0.87166(11) 0.0138(7) Uani d 1
H H12 0.648375 0.274796 0.896577 0.017 Uiso calc 1
C C5 0.5224(4) 0.4010(4) 0.56487(11) 0.0175(8) Uani d 1
H H5 0.442958 0.404706 0.544537 0.021 Uiso calc 1
C C4 0.6369(3) 0.3257(3) 0.55290(12) 0.0161(7) Uani d 1
C C7 0.8014(3) 0.4021(3) 0.74789(12) 0.0123(7) Uani d 1
C C6 0.5281(3) 0.4704(3) 0.60744(11) 0.0156(7) Uani d 1
H H6 0.450494 0.520542 0.617544 0.019 Uiso calc 1
C C11 0.8268(3) 0.1812(3) 0.87667(11) 0.0133(7) Uani d 1
C C3 0.7578(3) 0.3213(3) 0.58033(13) 0.0190(7) Uani d 1
H H3 0.834325 0.269078 0.570736 0.023 Uiso calc 1
C C2 0.7638(4) 0.3946(3) 0.62190(11) 0.0172(7) Uani d 1
H H2 0.845796 0.395971 0.641024 0.021 Uiso calc 1
C C1 0.6477(3) 0.4665(3) 0.63527(11) 0.0117(7) Uani d 1
H HN1 0.593(4) 0.430(3) 0.7485(14) 0.015(11) Uiso d 1

loop_
_atom_site_aniso_label
_atom_site_aniso_U_11
_atom_site_aniso_U_22
_atom_site_aniso_U_33
_atom_site_aniso_U_12
_atom_site_aniso_U_13
_atom_site_aniso_U_23
BR1 0.0194(3) 0.0203(3) 0.0123(3) 0.00086(11) -0.00126(11) 0.00536(11)
S1 0.0107(5) 0.0135(5) 0.0076(5) 0.0010(3) -0.0005(2) 0.0001(3)
O3 0.0074(12) 0.0210(12) 0.0079(11) 0.0002(8) 0.0015(9) -0.0005(7)
O1 0.0172(12) 0.0143(11) 0.0135(11) -0.0032(9) 0.0000(8) 0.0010(8)
O2 0.0115(12) 0.0186(11) 0.0125(10) 0.0044(9) -0.0009(9) 0.0006(9)
O4 0.0218(13) 0.0647(19) 0.0121(12) -0.0082(13) -0.0032(10) -0.0123(12)
O5 0.0352(16) 0.0397(16) 0.0258(14) 0.0004(13) 0.0069(12) -0.0200(12)
N1 0.0080(13) 0.0162(13) 0.0085(13) -0.0009(10) 0.0008(10) 0.0037(11)
N2 0.0187(14) 0.0352(17) 0.0139(15) -0.0089(14) 0.0035(12) -0.0089(13)
C8 0.0087(15) 0.0155(16) 0.0112(15) -0.0021(12) -0.0004(12) -0.0020(12)
C9 0.0103(14) 0.0161(15) 0.0105(14) -0.0016(12) 0.0014(12) -0.0030(11)
C13 0.0086(15) 0.0159(16) 0.0115(15) -0.0004(12) -0.0005(12) -0.0010(12)
C10 0.0120(15) 0.0148(15) 0.0168(15) 0.0001(12) -0.0025(12) 0.0002(12)
C12 0.0126(16) 0.0181(16) 0.0107(15) -0.0023(12) 0.0012(12) 0.0019(12)
C5 0.0145(18) 0.0268(19) 0.0112(17) -0.0059(14) -0.0010(12) 0.0017(12)
C4 0.0188(16) 0.0234(17) 0.0062(14) -0.0050(13) 0.0020(12) -0.0016(14)
C7 0.0097(15) 0.0151(16) 0.0121(15) -0.0019(12) -0.0016(13) -0.0043(12)
C6 0.0134(15) 0.0188(16) 0.0146(15) -0.0002(12) 0.0002(12) 0.0007(13)
C11 0.0153(15) 0.0144(16) 0.0102(16) -0.0033(12) -0.0029(11) 0.0010(12)
C3 0.0162(17) 0.029(2) 0.0118(16) 0.0021(15) 0.0044(12) -0.0038(13)
C2 0.0152(16) 0.0235(17) 0.0130(15) 0.0003(13) -0.0006(13) -0.0012(13)
C1 0.0141(16) 0.0147(16) 0.0065(15) -0.0022(11) -0.0010(11) -0.0010(13)

loop_
_atom_type_symbol
_atom_type_description
_atom_type_scat_dispersion_real
_atom_type_scat_dispersion_imag
_atom_type_scat_source
C C 0.0181 0.0091 'International Tables Vol C Tables 4.2.6.8 and 6.1.1.4'
H H 0.0000 0.0000 'International Tables Vol C Tables 4.2.6.8 and 6.1.1.4'
N N 0.0311 0.0180 'International Tables Vol C Tables 4.2.6.8 and 6.1.1.4'
O O 0.0492 0.0322 'International Tables Vol C Tables 4.2.6.8 and 6.1.1.4'
S S 0.3331 0.5567 'International Tables Vol C Tables 4.2.6.8 and 6.1.1.4'
Br Br -0.6763 1.2805 'International Tables Vol C Tables 4.2.6.8 and 6.1.1.4'

loop_
_geom_angle_atom_site_label_1
_geom_angle_atom_site_label_2
_geom_angle_atom_site_label_3
_geom_angle
O1 S1 O2 120.29(14)
O1 S1 N1 108.68(14)
O2 S1 N1 104.55(14)
O1 S1 C1 109.13(14)
O2 S1 C1 107.02(14)
N1 S1 C1 106.33(16)
C7 N1 S1 125.5(2)
C7 N1 HN1 123(2)
S1 N1 HN1 112(2)
O5 N2 O4 124.8(3)
O5 N2 C4 117.6(3)
O4 N2 C4 117.5(3)
C13 C8 C9 119.3(3)
C13 C8 C7 123.4(3)
C9 C8 C7 117.3(3)
C10 C9 C8 120.4(3)
C10 C9 H9 119.8
C8 C9 H9 119.8
C12 C13 C8 120.4(3)
C12 C13 H13 119.8
C8 C13 H13 119.8
C11 C10 C9 119.3(3)
C11 C10 H10 120.3
C9 C10 H10 120.3
C13 C12 C11 118.8(3)
C13 C12 H12 120.6
C11 C12 H12 120.6
C6 C5 C4 117.6(3)
C6 C5 H5 121.2
C4 C5 H5 121.2
C5 C4 C3 123.4(3)
C5 C4 N2 118.4(3)
C3 C4 N2 118.2(3)
O3 C7 N1 121.0(3)
O3 C7 C8 122.2(3)
N1 C7 C8 116.8(3)
C5 C6 C1 119.6(3)
C5 C6 H6 120.2
C1 C6 H6 120.2
C10 C11 C12 121.7(3)
C10 C11 BR1 118.4(2)
C12 C11 BR1 119.9(2)
C2 C3 C4 118.3(3)
C2 C3 H3 120.8
C4 C3 H3 120.8
C3 C2 C1 118.8(3)
C3 C2 H2 120.6
C1 C2 H2 120.6
C6 C1 C2 122.2(3)
C6 C1 S1 117.4(2)
C2 C1 S1 120.4(2)

loop_
_geom_bond_atom_site_label_1
_geom_bond_atom_site_label_2
_geom_bond_distance
BR1 C11 1.901(3)
S1 O1 1.424(2)
S1 O2 1.431(2)
S1 N1 1.665(3)
S1 C1 1.782(3)
O3 C7 1.238(4)
O4 N2 1.226(4)
O5 N2 1.219(4)
N1 C7 1.384(4)
N1 HN1 0.90(4)
N2 C4 1.475(4)
C8 C13 1.400(4)
C8 C9 1.400(5)
C8 C7 1.479(4)
C9 C10 1.381(4)
C9 H9 0.9500
C13 C12 1.388(4)
C13 H13 0.9500
C10 C11 1.381(4)
C10 H10 0.9500
C12 C11 1.390(4)
C12 H12 0.9500
C5 C6 1.382(5)
C5 C4 1.387(5)
C5 H5 0.9500
C4 C3 1.389(5)
C6 C1 1.384(4)
C6 H6 0.9500
C3 C2 1.380(5)
C3 H3 0.9500
C2 C1 1.390(5)
C2 H2 0.9500

loop_
_geom_hbond_atom_site_label_D
_geom_hbond_atom_site_label_H
_geom_hbond_atom_site_label_A
_geom_hbond_site_symmetry_A
_geom_hbond_distance_DH
_geom_hbond_distance_HA
_geom_hbond_distance_DA
_geom_hbond_angle_DHA
N1 HN1 O3 6_455 0.90 1.97 2.8530 168
C2 H2 O3 1_555 0.95 2.36 3.1280 138
C3 H3 O4 3_556 0.95 2.45 3.3199 152
C9 H9 O2 7_555 0.95 2.55 3.2599 132
C10 H10 O1 4_655 0.95 2.48 3.1081 124
C12 H12 O4 8_554 0.95 2.56 3.4445 155
C13 H13 O3 6_455 0.95 2.53 3.3182 141

_cod_database_fobs_code 2020831
